data_7011568
loop_
_publ_author_name
'Couillens, Xavier'
'Gressier, Marie'
'Dartiguenave, Mich\`ele'
'Fortin, S\'ebastien'
'Beauchamp, Andr\'e L.'

_publ_section_title
;
 Synthesis and characterization of novel phosphinoketone and
 phosphinoenolato rhenium(v) nitrido complexes. Crystal structure of
 ReNCl2{iPr2PCH2C(Ph)&#xE001;O}2
;
_journal_issue 15
_journal_name_full 'Journal of the Chemical Society, Dalton Transactions'
_journal_page_first 3032
_journal_paper_doi 10.1039/b201632j
_journal_year 2002
_chemical_compound_source 'synthesized by the authors, see text'
_chemical_formula_moiety 'C30 H47 Cl2 N O2.50 P2 Re'
_chemical_formula_sum 'C30 H47 Cl2 N O2.5 P2 Re'
_chemical_formula_weight 780.77
_chemical_name_systematic
; 
? 
;
_space_group_IT_number 14
_symmetry_cell_setting monoclinic
_symmetry_space_group_name_Hall '-P 2yn'
_symmetry_space_group_name_H-M 'P 1 21/n 1'
_atom_sites_solution_hydrogens geom
_atom_sites_solution_primary direct
_atom_sites_solution_secondary difmap
_audit_creation_method 'SHELXL96  (Sheldrick, 1996)'
_cell_angle_alpha 90.00
_cell_angle_beta 101.27(6)
_cell_angle_gamma 90.00
_cell_formula_units_Z 4
_cell_length_a 18.786(10)
_cell_length_b 9.637(6)
_cell_length_c 19.444(17)
_cell_measurement_reflns_used 25
_cell_measurement_temperature 233(2)
_cell_measurement_theta_max 22.00
_cell_measurement_theta_min 20.00
_cell_volume 3452(4)
_computing_cell_refinement 'CAD-4 software (Enraf-Nonius, 1989)'
_computing_data_collection 'CAD-4 software (Enraf-Nonius, 1989)'
_computing_data_reduction 'NRC-2, NRC-2A (Ahmed et al, 1973)'
_computing_molecular_graphics 'ORTEPII (Johnson (1976) in NRCVAX (Gabe et al (1989))'
_computing_publication_material 'SHELXL-96 (Sheldrick, 1996)'
_computing_structure_refinement 'SHELXL-96 (Sheldrick, 1996)'
_computing_structure_solution 'SHELXS-96 (Sheldrick, 1990)'
_diffrn_ambient_temperature 233(2)
_diffrn_measurement_device_type 'Nonius CAD-4'
_diffrn_measurement_method '\w/2\q scan'
_diffrn_radiation_monochromator graphite
_diffrn_radiation_source 'normal-focus xray tube'
_diffrn_radiation_type CuK\a
_diffrn_radiation_wavelength 1.54056
_diffrn_reflns_av_R_equivalents 0.051
_diffrn_reflns_av_sigmaI/netI 0.041
_diffrn_reflns_limit_h_max 22
_diffrn_reflns_limit_h_min -22
_diffrn_reflns_limit_k_max 11
_diffrn_reflns_limit_k_min -11
_diffrn_reflns_limit_l_max 23
_diffrn_reflns_limit_l_min -23
_diffrn_reflns_number 26423
_diffrn_reflns_theta_max 69.83
_diffrn_reflns_theta_min 2.99
_diffrn_standards_decay_% 2.5
_diffrn_standards_interval_time 60
_diffrn_standards_number 5
_exptl_absorpt_coefficient_mu 9.398
_exptl_absorpt_correction_T_max 0.670
_exptl_absorpt_correction_T_min 0.161
_exptl_absorpt_correction_type integration
_exptl_absorpt_process_details 'ABSORP in NRCVAX (Gabe et al, 1989)'
_exptl_crystal_colour 'translucent orange-red'
_exptl_crystal_density_diffrn 1.502
_exptl_crystal_density_meas ?
_exptl_crystal_density_method .
_exptl_crystal_description plate
_exptl_crystal_F_000 1572.0
_exptl_crystal_size_max 0.53
_exptl_crystal_size_mid 0.11
_exptl_crystal_size_min 0.05
_refine_diff_density_max 1.266
_refine_diff_density_min -1.573
_refine_diff_density_rms 0.107
_refine_ls_extinction_coef 0.00019(2)
_refine_ls_extinction_expression Fc^*^==kFc[1+0.001xFc^2^\l^3^/sin(2\q)]^-1/4^
_refine_ls_extinction_method 'SHELXL96 (Sheldrick, 1996)'
_refine_ls_goodness_of_fit_all 0.952
_refine_ls_goodness_of_fit_ref 1.021
_refine_ls_hydrogen_treatment constr
_refine_ls_matrix_type full
_refine_ls_number_parameters 335
_refine_ls_number_reflns 6545
_refine_ls_number_restraints 9
_refine_ls_restrained_S_all 1.151
_refine_ls_restrained_S_obs 1.278
_refine_ls_R_factor_all 0.0375
_refine_ls_R_factor_gt 0.0294
_refine_ls_shift/su_max 0.002
_refine_ls_shift/su_mean 0.000
_refine_ls_structure_factor_coef Fsqd
_refine_ls_weighting_details 'w==1/[\s^2^(Fo^2^)+(0.0470P)^2^] where P==(Fo^2^+2Fc^2^)/3'
_refine_ls_weighting_scheme calc
_refine_ls_wR_factor_all 0.0791
_refine_ls_wR_factor_ref 0.0770
_reflns_number_gt 5440
_reflns_number_total 6545
_reflns_threshold_expression >2\s(I)
_cod_data_source_file b201632j.txt
_cod_data_source_block seba26
_cod_depositor_comments
;
The following automatic conversions were performed:
'_symmetry_cell_setting' value 'Monoclinic' changed to 'monoclinic'
according to '/home/saulius/struct/CIF-dictionaries/cif_core.dic'
dictionary named 'cif_core.dic' version 2.4.1 from 2010-06-29.

Automatic conversion script
Id: cif_fix_enum 1527 2010-12-29 10:47:43Z saulius 
;
_cod_original_sg_symbol_H-M 'P 21/n'
_cod_original_formula_sum 'C30 H47 Cl2 N O2.50 P2 Re'
_cod_database_code 7011568

loop_
_symmetry_equiv_pos_as_xyz
'x, y, z'
'-x+1/2, y+1/2, -z+1/2'
'-x, -y, -z'
'x-1/2, -y-1/2, z-1/2'

loop_
_atom_site_label
_atom_site_type_symbol
_atom_site_fract_x
_atom_site_fract_y
_atom_site_fract_z
_atom_site_U_iso_or_equiv
_atom_site_adp_type
_atom_site_occupancy
_atom_site_calc_flag
_atom_site_refinement_flags
_atom_site_disorder_group
Re Re 0.725950(11) 0.38625(2) 0.542732(10) 0.02309(7) Uani 1 d . .
Cl1 Cl 0.65796(7) 0.57022(12) 0.47599(6) 0.0321(3) Uani 1 d . .
Cl2 Cl 0.75198(7) 0.19686(12) 0.62666(6) 0.0360(3) Uani 1 d . .
P1 P 0.77364(6) 0.53261(13) 0.64346(6) 0.0274(3) Uani 1 d . .
P2 P 0.65513(6) 0.22203(12) 0.45973(6) 0.0255(2) Uani 1 d . .
N N 0.7974(2) 0.3833(5) 0.5070(2) 0.0380(10) Uani 1 d . .
O1 O 0.62764(18) 0.4191(4) 0.60866(16) 0.0332(8) Uani 1 d . .
C1 C 0.6383(3) 0.4595(5) 0.6696(2) 0.0282(10) Uani 1 d . .
C2 C 0.7140(3) 0.4991(6) 0.7062(2) 0.0341(11) Uani 1 d . .
H2A H 0.7345 0.4240 0.7379 0.041 Uiso 1 calc R .
H2B H 0.7115 0.5825 0.7345 0.041 Uiso 1 calc R .
C3 C 0.8634(3) 0.4768(6) 0.6937(3) 0.0375(12) Uani 1 d . .
H3 H 0.8559 0.3819 0.7103 0.045 Uiso 1 calc . .
C31 C 0.9208(3) 0.4624(10) 0.6487(3) 0.072(2) Uani 1 d . .
H31A H 0.9354 0.5538 0.6359 0.109 Uiso 1 calc R .
H31B H 0.9009 0.4105 0.6066 0.109 Uiso 1 calc R .
H31C H 0.9626 0.4136 0.6749 0.109 Uiso 1 calc R .
C32 C 0.8911(3) 0.5613(7) 0.7596(3) 0.0520(16) Uani 1 d . .
H32A H 0.9330 0.5157 0.7874 0.078 Uiso 1 calc R .
H32B H 0.8531 0.5688 0.7868 0.078 Uiso 1 calc R .
H32C H 0.9047 0.6533 0.7465 0.078 Uiso 1 calc R .
C4 C 0.7758(3) 0.7234(6) 0.6383(3) 0.0370(12) Uani 1 d . .
H4 H 0.8036 0.7584 0.6835 0.044 Uiso 1 calc . .
C41 C 0.8153(4) 0.7692(7) 0.5806(3) 0.0592(18) Uani 1 d . .
H41A H 0.8205 0.8694 0.5817 0.089 Uiso 1 calc R .
H41B H 0.7876 0.7409 0.5354 0.089 Uiso 1 calc R .
H41C H 0.8629 0.7265 0.5882 0.089 Uiso 1 calc R .
C42 C 0.7000(3) 0.7884(6) 0.6269(3) 0.0508(16) Uani 1 d . .
H42A H 0.6752 0.7568 0.6634 0.076 Uiso 1 calc R .
H42B H 0.6725 0.7608 0.5815 0.076 Uiso 1 calc R .
H42C H 0.7043 0.8886 0.6288 0.076 Uiso 1 calc R .
C11 C 0.5775(3) 0.4613(6) 0.7091(2) 0.0341(11) Uani 1 d . .
C12 C 0.5857(3) 0.5134(8) 0.7766(3) 0.0589(19) Uani 1 d . .
H12 H 0.6303 0.5518 0.7986 0.071 Uiso 1 calc R .
C13 C 0.5287(4) 0.5091(11) 0.8113(4) 0.089(3) Uani 1 d . .
H13 H 0.5339 0.5455 0.8569 0.107 Uiso 1 calc R .
C14 C 0.4627(4) 0.4497(10) 0.7780(4) 0.075(2) Uani 1 d . .
H14 H 0.4238 0.4447 0.8019 0.090 Uiso 1 calc R .
C15 C 0.4543(3) 0.3990(8) 0.7112(3) 0.0575(18) Uani 1 d . .
H15 H 0.4097 0.3603 0.6892 0.069 Uiso 1 calc R .
C16 C 0.5111(3) 0.4045(6) 0.6760(3) 0.0421(13) Uani 1 d . .
H16 H 0.5053 0.3702 0.6300 0.050 Uiso 1 calc R .
O2 O 0.5446(2) 0.1613(5) 0.3096(2) 0.0524(11) Uani 1 d . .
C5 C 0.6058(3) 0.2013(6) 0.3111(2) 0.0347(12) Uani 1 d . .
C6 C 0.6443(3) 0.2913(5) 0.3702(2) 0.0313(11) Uani 1 d . .
H6A H 0.6178 0.3793 0.3685 0.038 Uiso 1 calc R .
H6B H 0.6927 0.3124 0.3612 0.038 Uiso 1 calc R .
C7 C 0.7011(3) 0.0526(6) 0.4591(3) 0.0364(12) Uani 1 d . .
H7 H 0.7143 0.0228 0.5087 0.044 Uiso 1 calc . .
C71 C 0.7729(3) 0.0678(7) 0.4334(4) 0.0566(17) Uani 1 d . .
H71A H 0.8001 0.1452 0.4573 0.085 Uiso 1 calc R .
H71B H 0.7629 0.0844 0.3833 0.085 Uiso 1 calc R .
H71C H 0.8011 -0.0167 0.4435 0.085 Uiso 1 calc R .
C72 C 0.6542(3) -0.0643(6) 0.4202(3) 0.0497(15) Uani 1 d . .
H72A H 0.6795 -0.1521 0.4296 0.074 Uiso 1 calc R .
H72B H 0.6449 -0.0460 0.3702 0.074 Uiso 1 calc R .
H72C H 0.6085 -0.0688 0.4363 0.074 Uiso 1 calc R .
C8 C 0.5628(3) 0.1813(5) 0.4728(2) 0.0314(11) Uani 1 d . .
H8 H 0.5417 0.1120 0.4370 0.038 Uiso 1 calc . .
C81 C 0.5665(3) 0.1148(6) 0.5453(3) 0.0400(12) Uani 1 d . .
H81A H 0.5927 0.1757 0.5812 0.060 Uiso 1 calc R .
H81B H 0.5915 0.0264 0.5470 0.060 Uiso 1 calc R .
H81C H 0.5177 0.1002 0.5534 0.060 Uiso 1 calc R .
C82 C 0.5135(3) 0.3083(6) 0.4629(3) 0.0402(13) Uani 1 d . .
H82A H 0.5357 0.3820 0.4938 0.060 Uiso 1 calc R .
H82B H 0.4669 0.2844 0.4740 0.060 Uiso 1 calc R .
H82C H 0.5067 0.3394 0.4146 0.060 Uiso 1 calc R .
C21 C 0.6445(3) 0.1620(6) 0.2537(2) 0.0383(12) Uani 1 d . .
C22 C 0.6219(3) 0.0451(7) 0.2141(3) 0.0536(16) Uani 1 d . .
H22 H 0.5842 -0.0094 0.2252 0.064 Uiso 1 calc R .
C23 C 0.6541(4) 0.0067(9) 0.1583(4) 0.075(2) Uani 1 d . .
H23 H 0.6381 -0.0727 0.1316 0.090 Uiso 1 calc R .
C24 C 0.7099(5) 0.0873(10) 0.1426(4) 0.081(3) Uani 1 d . .
H24 H 0.7321 0.0620 0.1051 0.097 Uiso 1 calc R .
C25 C 0.7330(4) 0.2033(9) 0.1812(4) 0.079(2) Uani 1 d . .
H25 H 0.7700 0.2588 0.1694 0.094 Uiso 1 calc R .
C26 C 0.7018(4) 0.2386(7) 0.2376(3) 0.0555(17) Uani 1 d . .
H26 H 0.7195 0.3155 0.2655 0.067 Uiso 1 calc R .
C111 C 0.5190(4) 0.2557(7) 0.0236(3) 0.331(7) Uiso 0.50 d PRD .
C222 C 0.4886(4) 0.3342(7) -0.0018(3) 0.331(7) Uiso 0.50 d PRD .
O333 O 0.5129(4) 0.4731(7) 0.0138(3) 0.331(7) Uiso 0.50 d PRD .
C444 C 0.4869(4) 0.5257(7) -0.0140(3) 0.331(7) Uiso 0.50 d PRD .
C555 C 0.5112(4) 0.6646(7) 0.0016(3) 0.331(7) Uiso 0.50 d PRD .

loop_
_atom_site_aniso_label
_atom_site_aniso_U_11
_atom_site_aniso_U_22
_atom_site_aniso_U_33
_atom_site_aniso_U_23
_atom_site_aniso_U_13
_atom_site_aniso_U_12
Re 0.02688(11) 0.01924(11) 0.02183(10) 0.00090(8) 0.00151(7) -0.00042(9)
Cl1 0.0416(6) 0.0215(5) 0.0297(5) 0.0029(4) -0.0016(5) 0.0038(5)
Cl2 0.0494(7) 0.0244(6) 0.0300(6) 0.0071(5) -0.0025(5) 0.0006(5)
P1 0.0294(6) 0.0241(6) 0.0267(6) -0.0015(5) 0.0005(4) -0.0017(5)
P2 0.0304(6) 0.0200(6) 0.0253(5) -0.0015(4) 0.0038(4) -0.0002(5)
N 0.034(2) 0.048(3) 0.031(2) -0.001(2) 0.0044(17) -0.001(2)
O1 0.0314(17) 0.040(2) 0.0285(17) -0.0044(15) 0.0056(13) -0.0034(15)
C1 0.035(2) 0.023(2) 0.026(2) 0.0021(19) 0.0051(18) 0.002(2)
C2 0.036(3) 0.038(3) 0.027(2) -0.002(2) 0.0019(19) -0.004(2)
C3 0.035(3) 0.037(3) 0.037(3) -0.002(2) -0.003(2) 0.002(2)
C31 0.035(3) 0.122(7) 0.058(4) -0.018(4) 0.001(3) 0.016(4)
C32 0.045(3) 0.058(4) 0.043(3) -0.014(3) -0.015(3) 0.004(3)
C4 0.046(3) 0.028(3) 0.033(3) -0.005(2) -0.002(2) -0.004(2)
C41 0.064(4) 0.048(4) 0.067(4) 0.013(3) 0.015(3) -0.018(3)
C42 0.059(4) 0.032(3) 0.055(4) -0.009(3) -0.005(3) 0.010(3)
C11 0.036(3) 0.036(3) 0.032(2) 0.004(2) 0.008(2) 0.006(2)
C12 0.049(3) 0.092(6) 0.038(3) -0.016(3) 0.013(3) -0.002(4)
C13 0.062(4) 0.164(10) 0.047(4) -0.025(5) 0.023(3) -0.001(6)
C14 0.053(4) 0.120(7) 0.061(4) 0.010(5) 0.032(3) 0.008(4)
C15 0.036(3) 0.080(5) 0.060(4) 0.011(4) 0.016(3) -0.002(3)
C16 0.040(3) 0.044(3) 0.040(3) 0.008(2) 0.003(2) 0.000(3)
O2 0.040(2) 0.074(3) 0.041(2) -0.018(2) 0.0057(17) -0.016(2)
C5 0.038(3) 0.036(3) 0.029(2) -0.002(2) 0.002(2) 0.000(2)
C6 0.040(3) 0.027(3) 0.027(2) -0.0012(19) 0.0060(19) 0.000(2)
C7 0.046(3) 0.027(3) 0.036(3) -0.001(2) 0.008(2) 0.008(2)
C71 0.045(3) 0.046(4) 0.081(4) -0.012(3) 0.015(3) 0.010(3)
C72 0.063(4) 0.022(3) 0.065(4) -0.009(3) 0.016(3) -0.002(3)
C8 0.037(3) 0.026(3) 0.032(2) -0.005(2) 0.007(2) -0.005(2)
C81 0.046(3) 0.036(3) 0.039(3) -0.001(2) 0.011(2) -0.013(3)
C82 0.028(2) 0.046(3) 0.047(3) -0.002(3) 0.008(2) 0.002(2)
C21 0.044(3) 0.043(3) 0.027(2) -0.005(2) 0.003(2) 0.004(3)
C22 0.054(4) 0.059(4) 0.045(3) -0.016(3) 0.004(3) 0.007(3)
C23 0.080(5) 0.087(6) 0.055(4) -0.029(4) 0.005(4) 0.021(5)
C24 0.095(6) 0.106(7) 0.047(4) -0.011(4) 0.027(4) 0.032(5)
C25 0.092(6) 0.096(7) 0.062(4) 0.003(4) 0.047(4) 0.004(5)
C26 0.068(4) 0.059(4) 0.046(3) -0.005(3) 0.026(3) -0.011(3)

loop_
_atom_type_symbol
_atom_type_description
_atom_type_scat_dispersion_real
_atom_type_scat_dispersion_imag
_atom_type_scat_source
Re Re -5.7900 5.8910 'International Tables Vol C Tables 4.2.6.8 and 6.1.1.4'
Cl Cl 0.3639 0.7018 'International Tables Vol C Tables 4.2.6.8 and 6.1.1.4'
P P 0.2955 0.4335 'International Tables Vol C Tables 4.2.6.8 and 6.1.1.4'
O O 0.0492 0.0322 'International Tables Vol C Tables 4.2.6.8 and 6.1.1.4'
N N 0.0311 0.0180 'International Tables Vol C Tables 4.2.6.8 and 6.1.1.4'
C C 0.0181 0.0091 'International Tables Vol C Tables 4.2.6.8 and 6.1.1.4'
H H 0.0000 0.0000 'International Tables Vol C Tables 4.2.6.8 and 6.1.1.4'

loop_
_geom_angle_atom_site_label_1
_geom_angle_atom_site_label_2
_geom_angle_atom_site_label_3
_geom_angle
_geom_angle_site_symmetry_1
_geom_angle_site_symmetry_3
_geom_angle_publ_flag
N Re Cl1 100.21(16) . . ?
N Re Cl2 101.47(16) . . ?
Cl1 Re Cl2 158.21(5) . . ?
N Re P1 98.56(16) . . ?
Cl1 Re P1 94.58(7) . . ?
Cl2 Re P1 84.32(7) . . ?
N Re P2 95.40(16) . . ?
Cl1 Re P2 87.61(7) . . ?
Cl2 Re P2 88.25(7) . . ?
P1 Re P2 165.24(4) . . ?
N Re O1 171.13(17) . . ?
Cl1 Re O1 79.26(9) . . ?
Cl2 Re O1 79.65(10) . . ?
P1 Re O1 72.73(9) . . ?
P2 Re O1 93.42(9) . . ?
C2 P1 C4 103.5(3) . . ?
C2 P1 C3 102.1(2) . . ?
C4 P1 C3 106.9(2) . . ?
C2 P1 Re 104.81(17) . . ?
C4 P1 Re 122.81(16) . . ?
C3 P1 Re 114.11(18) . . ?
C6 P2 C8 105.9(2) . . ?
C6 P2 C7 106.3(2) . . ?
C8 P2 C7 105.5(2) . . ?
C6 P2 Re 109.50(17) . . ?
C8 P2 Re 116.74(16) . . ?
C7 P2 Re 112.30(18) . . ?
C1 O1 Re 123.1(3) . . ?
O1 C1 C11 120.2(4) . . ?
O1 C1 C2 119.9(4) . . ?
C11 C1 C2 119.8(4) . . ?
C1 C2 P1 111.8(3) . . ?
C1 C2 H2A 109.3 . . ?
P1 C2 H2A 109.3 . . ?
C1 C2 H2B 109.3 . . ?
P1 C2 H2B 109.3 . . ?
H2A C2 H2B 107.9 . . ?
C31 C3 C32 111.7(5) . . ?
C31 C3 P1 113.4(4) . . ?
C32 C3 P1 114.4(4) . . ?
C31 C3 H3 105.4 . . ?
C32 C3 H3 105.4 . . ?
P1 C3 H3 105.4 . . ?
C3 C31 H31A 109.5 . . ?
C3 C31 H31B 109.5 . . ?
H31A C31 H31B 109.5 . . ?
C3 C31 H31C 109.5 . . ?
H31A C31 H31C 109.5 . . ?
H31B C31 H31C 109.5 . . ?
C3 C32 H32A 109.5 . . ?
C3 C32 H32B 109.5 . . ?
H32A C32 H32B 109.5 . . ?
C3 C32 H32C 109.5 . . ?
H32A C32 H32C 109.5 . . ?
H32B C32 H32C 109.5 . . ?
C41 C4 C42 110.4(5) . . ?
C41 C4 P1 110.4(4) . . ?
C42 C4 P1 112.7(4) . . ?
C41 C4 H4 107.7 . . ?
C42 C4 H4 107.7 . . ?
P1 C4 H4 107.7 . . ?
C4 C41 H41A 109.5 . . ?
C4 C41 H41B 109.5 . . ?
H41A C41 H41B 109.5 . . ?
C4 C41 H41C 109.5 . . ?
H41A C41 H41C 109.5 . . ?
H41B C41 H41C 109.5 . . ?
C4 C42 H42A 109.5 . . ?
C4 C42 H42B 109.5 . . ?
H42A C42 H42B 109.5 . . ?
C4 C42 H42C 109.5 . . ?
H42A C42 H42C 109.5 . . ?
H42B C42 H42C 109.5 . . ?
C12 C11 C16 120.0(5) . . ?
C12 C11 C1 122.4(5) . . ?
C16 C11 C1 117.5(5) . . ?
C13 C12 C11 120.2(6) . . ?
C13 C12 H12 119.9 . . ?
C11 C12 H12 119.9 . . ?
C12 C13 C14 119.2(7) . . ?
C12 C13 H13 120.4 . . ?
C14 C13 H13 120.4 . . ?
C15 C14 C13 120.8(6) . . ?
C15 C14 H14 119.6 . . ?
C13 C14 H14 119.6 . . ?
C14 C15 C16 120.0(6) . . ?
C14 C15 H15 120.0 . . ?
C16 C15 H15 120.0 . . ?
C15 C16 C11 119.8(6) . . ?
C15 C16 H16 120.1 . . ?
C11 C16 H16 120.1 . . ?
O2 C5 C21 120.0(5) . . ?
O2 C5 C6 121.0(5) . . ?
C21 C5 C6 118.9(4) . . ?
C5 C6 P2 117.4(4) . . ?
C5 C6 H6A 107.9 . . ?
P2 C6 H6A 107.9 . . ?
C5 C6 H6B 107.9 . . ?
P2 C6 H6B 107.9 . . ?
H6A C6 H6B 107.2 . . ?
C71 C7 C72 111.5(5) . . ?
C71 C7 P2 111.1(4) . . ?
C72 C7 P2 115.3(4) . . ?
C71 C7 H7 106.1 . . ?
C72 C7 H7 106.1 . . ?
P2 C7 H7 106.1 . . ?
C7 C71 H71A 109.5 . . ?
C7 C71 H71B 109.5 . . ?
H71A C71 H71B 109.5 . . ?
C7 C71 H71C 109.5 . . ?
H71A C71 H71C 109.5 . . ?
H71B C71 H71C 109.5 . . ?
C7 C72 H72A 109.5 . . ?
C7 C72 H72B 109.5 . . ?
H72A C72 H72B 109.5 . . ?
C7 C72 H72C 109.5 . . ?
H72A C72 H72C 109.5 . . ?
H72B C72 H72C 109.5 . . ?
C82 C8 C81 111.6(4) . . ?
C82 C8 P2 112.1(4) . . ?
C81 C8 P2 109.8(3) . . ?
C82 C8 H8 107.7 . . ?
C81 C8 H8 107.7 . . ?
P2 C8 H8 107.7 . . ?
C8 C81 H81A 109.5 . . ?
C8 C81 H81B 109.5 . . ?
H81A C81 H81B 109.5 . . ?
C8 C81 H81C 109.5 . . ?
H81A C81 H81C 109.5 . . ?
H81B C81 H81C 109.5 . . ?
C8 C82 H82A 109.5 . . ?
C8 C82 H82B 109.5 . . ?
H82A C82 H82B 109.5 . . ?
C8 C82 H82C 109.5 . . ?
H82A C82 H82C 109.5 . . ?
H82B C82 H82C 109.5 . . ?
C22 C21 C26 118.3(5) . . ?
C22 C21 C5 118.7(5) . . ?
C26 C21 C5 123.0(5) . . ?
C21 C22 C23 121.1(7) . . ?
C21 C22 H22 119.4 . . ?
C23 C22 H22 119.4 . . ?
C24 C23 C22 119.1(7) . . ?
C24 C23 H23 120.5 . . ?
C22 C23 H23 120.5 . . ?
C25 C24 C23 120.6(7) . . ?
C25 C24 H24 119.7 . . ?
C23 C24 H24 119.7 . . ?
C24 C25 C26 119.8(8) . . ?
C24 C25 H25 120.1 . . ?
C26 C25 H25 120.1 . . ?
C25 C26 C21 121.0(7) . . ?
C25 C26 H26 119.5 . . ?
C21 C26 H26 119.5 . . ?
C222 C111 C555 0.7(8) . 3_665 ?
C555 C222 C111 106(10) 3_665 . ?
C555 C222 O333 14(10) 3_665 . ?
C111 C222 O333 118.0 . . ?
C555 C222 C444 14(10) 3_665 3_665 ?
C111 C222 C444 117.9(5) . 3_665 ?
O333 C222 C444 0.1(6) . 3_665 ?
C555 C222 C444 38(10) 3_665 . ?
C111 C222 C444 142.6 . . ?
O333 C222 C444 25.0 . . ?
C444 C222 C444 25.1(5) 3_665 . ?
C555 C222 O333 38(10) 3_665 3_665 ?
C111 C222 O333 142.4(4) . 3_665 ?
O333 C222 O333 24.8(4) . 3_665 ?
C444 C222 O333 24.9(2) 3_665 3_665 ?
C444 C222 O333 0.2(5) . 3_665 ?
C444 O333 C444 84(10) 3_665 . ?
C444 O333 O333 83(10) 3_665 3_665 ?
C444 O333 O333 0.9(10) . 3_665 ?
C444 O333 C555 166(10) 3_665 3_665 ?
C444 O333 C555 108.3(5) . 3_665 ?
O333 O333 C555 109.2(12) 3_665 3_665 ?
C444 O333 C222 166(10) 3_665 . ?
C444 O333 C222 108.2 . . ?
O333 O333 C222 109.1(9) 3_665 . ?
C555 O333 C222 0.1(6) 3_665 . ?
C444 O333 C555 38(10) 3_665 . ?
C444 O333 C555 46.8 . . ?
O333 O333 C555 45.9(9) 3_665 . ?
C555 O333 C555 155.1(5) 3_665 . ?
C222 O333 C555 155.0 . . ?
C444 O333 C222 38(10) 3_665 3_665 ?
C444 O333 C222 47.1(4) . 3_665 ?
O333 O333 C222 46.2(7) 3_665 3_665 ?
C555 O333 C222 155.4(9) 3_665 3_665 ?
C222 O333 C222 155.2(4) . 3_665 ?
C555 O333 C222 0.2(5) . 3_665 ?
O333 C444 C444 95(10) 3_665 3_665 ?
O333 C444 O333 96(10) 3_665 . ?
C444 C444 O333 0.9(10) 3_665 . ?
O333 C444 C555 14(10) 3_665 . ?
C444 C444 C555 107.3(9) 3_665 . ?
O333 C444 C555 108.2 . . ?
O333 C444 C222 14(10) 3_665 3_665 ?
C444 C444 C222 107.2(12) 3_665 3_665 ?
O333 C444 C222 108.1(5) . 3_665 ?
C555 C444 C222 0.1(6) . 3_665 ?
O333 C444 C555 142(10) 3_665 3_665 ?
C444 C444 C555 47.5(8) 3_665 3_665 ?
O333 C444 C555 46.6(4) . 3_665 ?
C555 C444 C555 154.8(4) . 3_665 ?
C222 C444 C555 154.7(9) 3_665 3_665 ?
O333 C444 C222 142(10) 3_665 . ?
C444 C444 C222 47.7(9) 3_665 . ?
O333 C444 C222 46.8 . . ?
C555 C444 C222 155.0 . . ?
C222 C444 C222 154.9(5) 3_665 . ?
C555 C444 C222 0.2(5) 3_665 . ?
C222 C555 C111 73(10) 3_665 3_665 ?
C222 C555 O333 166(10) 3_665 3_665 ?
C111 C555 O333 118.8(11) 3_665 3_665 ?
C222 C555 C444 166(10) 3_665 . ?
C111 C555 C444 118.7(7) 3_665 . ?
O333 C555 C444 0.1(6) 3_665 . ?
C222 C555 C444 142(10) 3_665 3_665 ?
C111 C555 C444 143.5(11) 3_665 3_665 ?
O333 C555 C444 25.1(3) 3_665 3_665 ?
C444 C555 C444 25.2(4) . 3_665 ?
C222 C555 O333 142(10) 3_665 . ?
C111 C555 O333 143.3(7) 3_665 . ?
O333 C555 O333 24.9(5) 3_665 . ?
C444 C555 O333 25.0 . . ?
C444 C555 O333 0.2(5) 3_665 . ?

loop_
_geom_bond_atom_site_label_1
_geom_bond_atom_site_label_2
_geom_bond_distance
_geom_bond_site_symmetry_2
_geom_bond_publ_flag
Re N 1.629(4) . ?
Re Cl1 2.4106(16) . ?
Re Cl2 2.4334(17) . ?
Re P1 2.4376(19) . ?
Re P2 2.4576(18) . ?
Re O1 2.466(4) . ?
P1 C2 1.840(5) . ?
P1 C4 1.842(6) . ?
P1 C3 1.856(5) . ?
P2 C6 1.839(5) . ?
P2 C8 1.844(5) . ?
P2 C7 1.849(5) . ?
O1 C1 1.226(5) . ?
C1 C11 1.496(7) . ?
C1 C2 1.509(6) . ?
C2 H2A 0.9800 . ?
C2 H2B 0.9800 . ?
C3 C31 1.520(8) . ?
C3 C32 1.521(7) . ?
C3 H3 0.9900 . ?
C31 H31A 0.9700 . ?
C31 H31B 0.9700 . ?
C31 H31C 0.9700 . ?
C32 H32A 0.9700 . ?
C32 H32B 0.9700 . ?
C32 H32C 0.9700 . ?
C4 C41 1.525(8) . ?
C4 C42 1.531(8) . ?
C4 H4 0.9900 . ?
C41 H41A 0.9700 . ?
C41 H41B 0.9700 . ?
C41 H41C 0.9700 . ?
C42 H42A 0.9700 . ?
C42 H42B 0.9700 . ?
C42 H42C 0.9700 . ?
C11 C12 1.385(7) . ?
C11 C16 1.399(7) . ?
C12 C13 1.374(9) . ?
C12 H12 0.9400 . ?
C13 C14 1.404(10) . ?
C13 H13 0.9400 . ?
C14 C15 1.368(9) . ?
C14 H14 0.9400 . ?
C15 C16 1.376(8) . ?
C15 H15 0.9400 . ?
C16 H16 0.9400 . ?
O2 C5 1.206(6) . ?
C5 C21 1.495(7) . ?
C5 C6 1.506(6) . ?
C6 H6A 0.9800 . ?
C6 H6B 0.9800 . ?
C7 C71 1.533(8) . ?
C7 C72 1.535(7) . ?
C7 H7 0.9900 . ?
C71 H71A 0.9700 . ?
C71 H71B 0.9700 . ?
C71 H71C 0.9700 . ?
C72 H72A 0.9700 . ?
C72 H72B 0.9700 . ?
C72 H72C 0.9700 . ?
C8 C82 1.524(7) . ?
C8 C81 1.538(7) . ?
C8 H8 0.9900 . ?
C81 H81A 0.9700 . ?
C81 H81B 0.9700 . ?
C81 H81C 0.9700 . ?
C82 H82A 0.9700 . ?
C82 H82B 0.9700 . ?
C82 H82C 0.9700 . ?
C21 C22 1.384(8) . ?
C21 C26 1.389(8) . ?
C22 C23 1.392(9) . ?
C22 H22 0.9400 . ?
C23 C24 1.386(11) . ?
C23 H23 0.9400 . ?
C24 C25 1.369(11) . ?
C24 H24 0.9400 . ?
C25 C26 1.384(9) . ?
C25 H25 0.9400 . ?
C26 H26 0.9400 . ?
C111 C222 1.0159 . ?
C111 C555 1.020(14) 3_665 ?
C222 C555 0.013(15) 3_665 ?
C222 O333 1.4276 . ?
C222 C444 1.440(14) 3_665 ?
C222 C444 1.8601 . ?
C222 O333 1.870(14) 3_665 ?
O333 C444 0.013(15) 3_665 ?
O333 C444 0.8274 . ?
O333 O333 0.829(13) 3_665 ?
O333 C555 1.415(14) 3_665 ?
O333 C555 1.8601 . ?
O333 C222 1.870(14) 3_665 ?
C444 O333 0.013(15) 3_665 ?
C444 C444 0.826(13) 3_665 ?
C444 C555 1.4276 . ?
C444 C222 1.440(14) 3_665 ?
C444 C555 1.850(14) 3_665 ?
C555 C222 0.013(15) 3_665 ?
C555 C111 1.020(14) 3_665 ?
C555 O333 1.415(14) 3_665 ?
C555 C444 1.850(14) 3_665 ?

loop_
_geom_torsion_atom_site_label_1
_geom_torsion_atom_site_label_2
_geom_torsion_atom_site_label_3
_geom_torsion_atom_site_label_4
_geom_torsion
_geom_torsion_site_symmetry_1
_geom_torsion_site_symmetry_2
_geom_torsion_site_symmetry_3
_geom_torsion_site_symmetry_4
_geom_torsion_publ_flag
N Re P1 C2 -160.7(2) . . . . ?
Cl1 Re P1 C2 98.24(18) . . . . ?
Cl2 Re P1 C2 -59.91(18) . . . . ?
P2 Re P1 C2 0.2(3) . . . . ?
O1 Re P1 C2 21.0(2) . . . . ?
N Re P1 C4 82.0(3) . . . . ?
Cl1 Re P1 C4 -19.0(2) . . . . ?
Cl2 Re P1 C4 -177.2(2) . . . . ?
P2 Re P1 C4 -117.0(3) . . . . ?
O1 Re P1 C4 -96.3(2) . . . . ?
N Re P1 C3 -49.9(3) . . . . ?
Cl1 Re P1 C3 -150.9(2) . . . . ?
Cl2 Re P1 C3 50.9(2) . . . . ?
P2 Re P1 C3 111.1(2) . . . . ?
O1 Re P1 C3 131.8(2) . . . . ?
N Re P2 C6 -59.1(2) . . . . ?
Cl1 Re P2 C6 40.89(18) . . . . ?
Cl2 Re P2 C6 -160.51(18) . . . . ?
P1 Re P2 C6 139.8(2) . . . . ?
O1 Re P2 C6 120.0(2) . . . . ?
N Re P2 C8 -179.4(2) . . . . ?
Cl1 Re P2 C8 -79.39(19) . . . . ?
Cl2 Re P2 C8 79.22(19) . . . . ?
P1 Re P2 C8 19.5(3) . . . . ?
O1 Re P2 C8 -0.3(2) . . . . ?
N Re P2 C7 58.6(2) . . . . ?
Cl1 Re P2 C7 158.67(19) . . . . ?
Cl2 Re P2 C7 -42.73(19) . . . . ?
P1 Re P2 C7 -102.4(2) . . . . ?
O1 Re P2 C7 -122.2(2) . . . . ?
N Re O1 C1 -28.3(13) . . . . ?
Cl1 Re O1 C1 -115.7(4) . . . . ?
Cl2 Re O1 C1 69.8(4) . . . . ?
P1 Re O1 C1 -17.4(4) . . . . ?
P2 Re O1 C1 157.4(4) . . . . ?
Re O1 C1 C11 -172.8(3) . . . . ?
Re O1 C1 C2 3.3(6) . . . . ?
O1 C1 C2 P1 18.5(6) . . . . ?
C11 C1 C2 P1 -165.4(4) . . . . ?
C4 P1 C2 C1 100.7(4) . . . . ?
C3 P1 C2 C1 -148.3(4) . . . . ?
Re P1 C2 C1 -29.1(4) . . . . ?
C2 P1 C3 C31 166.9(5) . . . . ?
C4 P1 C3 C31 -84.7(5) . . . . ?
Re P1 C3 C31 54.5(5) . . . . ?
C2 P1 C3 C32 -63.3(5) . . . . ?
C4 P1 C3 C32 45.0(5) . . . . ?
Re P1 C3 C32 -175.8(4) . . . . ?
C2 P1 C4 C41 -172.5(4) . . . . ?
C3 P1 C4 C41 80.1(4) . . . . ?
Re P1 C4 C41 -54.6(4) . . . . ?
C2 P1 C4 C42 -48.6(4) . . . . ?
C3 P1 C4 C42 -155.9(4) . . . . ?
Re P1 C4 C42 69.3(4) . . . . ?
O1 C1 C11 C12 -176.2(6) . . . . ?
C2 C1 C11 C12 7.6(8) . . . . ?
O1 C1 C11 C16 5.4(7) . . . . ?
C2 C1 C11 C16 -170.8(5) . . . . ?
C16 C11 C12 C13 0.2(11) . . . . ?
C1 C11 C12 C13 -178.2(7) . . . . ?
C11 C12 C13 C14 0.8(14) . . . . ?
C12 C13 C14 C15 -1.3(14) . . . . ?
C13 C14 C15 C16 0.6(13) . . . . ?
C14 C15 C16 C11 0.4(10) . . . . ?
C12 C11 C16 C15 -0.8(9) . . . . ?
C1 C11 C16 C15 177.6(5) . . . . ?
O2 C5 C6 P2 58.1(7) . . . . ?
C21 C5 C6 P2 -122.0(5) . . . . ?
C8 P2 C6 C5 -56.7(4) . . . . ?
C7 P2 C6 C5 55.1(4) . . . . ?
Re P2 C6 C5 176.6(3) . . . . ?
C6 P2 C7 C71 56.0(4) . . . . ?
C8 P2 C7 C71 168.1(4) . . . . ?
Re P2 C7 C71 -63.7(4) . . . . ?
C6 P2 C7 C72 -72.1(5) . . . . ?
C8 P2 C7 C72 40.0(5) . . . . ?
Re P2 C7 C72 168.2(4) . . . . ?
C6 P2 C8 C82 -58.4(4) . . . . ?
C7 P2 C8 C82 -170.8(3) . . . . ?
Re P2 C8 C82 63.7(4) . . . . ?
C6 P2 C8 C81 176.9(3) . . . . ?
C7 P2 C8 C81 64.5(4) . . . . ?
Re P2 C8 C81 -60.9(4) . . . . ?
O2 C5 C21 C22 -22.5(8) . . . . ?
C6 C5 C21 C22 157.7(5) . . . . ?
O2 C5 C21 C26 156.7(6) . . . . ?
C6 C5 C21 C26 -23.2(8) . . . . ?
C26 C21 C22 C23 -1.8(9) . . . . ?
C5 C21 C22 C23 177.4(6) . . . . ?
C21 C22 C23 C24 0.3(11) . . . . ?
C22 C23 C24 C25 -0.3(12) . . . . ?
C23 C24 C25 C26 1.8(13) . . . . ?
C24 C25 C26 C21 -3.3(12) . . . . ?
C22 C21 C26 C25 3.3(10) . . . . ?
C5 C21 C26 C25 -175.9(6) . . . . ?
C555 C111 C222 O333 9(63) 3_665 . . . ?
C555 C111 C222 C444 9(63) 3_665 . . 3_665 ?
C555 C111 C222 C444 14(63) 3_665 . . . ?
C555 C111 C222 O333 14(63) 3_665 . . 3_665 ?
C555 C222 O333 C444 0(3) 3_665 . . 3_665 ?
C111 C222 O333 C444 -37(100) . . . 3_665 ?
C444 C222 O333 C444 151(100) . . . 3_665 ?
O333 C222 O333 C444 151(100) 3_665 . . 3_665 ?
C555 C222 O333 C444 -151(100) 3_665 . . . ?
C111 C222 O333 C444 172.3 . . . . ?
C444 C222 O333 C444 -151(100) 3_665 . . . ?
O333 C222 O333 C444 -0.1(9) 3_665 . . . ?
C555 C222 O333 O333 -151(100) 3_665 . . 3_665 ?
C111 C222 O333 O333 172.4(9) . . . 3_665 ?
C444 C222 O333 O333 -151(100) 3_665 . . 3_665 ?
C444 C222 O333 O333 0.1(9) . . . 3_665 ?
C111 C222 O333 C555 -36(100) . . . 3_665 ?
C444 C222 O333 C555 0(3) 3_665 . . 3_665 ?
C444 C222 O333 C555 151(100) . . . 3_665 ?
O333 C222 O333 C555 151(100) 3_665 . . 3_665 ?
C555 C222 O333 C555 -151(100) 3_665 . . . ?
C111 C222 O333 C555 172.3 . . . . ?
C444 C222 O333 C555 -151(100) 3_665 . . . ?
C444 C222 O333 C555 0.0 . . . . ?
O333 C222 O333 C555 -0.1(9) 3_665 . . . ?
C555 C222 O333 C222 -151(100) 3_665 . . 3_665 ?
C111 C222 O333 C222 172.4(9) . . . 3_665 ?
C444 C222 O333 C222 -151(100) 3_665 . . 3_665 ?
C444 C222 O333 C222 0.1(9) . . . 3_665 ?
O333 C222 O333 C222 0.0 3_665 . . 3_665 ?
C444 O333 C444 O333 0.0(4) 3_665 . . 3_665 ?
C555 O333 C444 O333 173(100) 3_665 . . 3_665 ?
C222 O333 C444 O333 173(100) . . . 3_665 ?
C555 O333 C444 O333 -7(59) . . . 3_665 ?
C222 O333 C444 O333 -7(59) 3_665 . . 3_665 ?
O333 O333 C444 C444 0.0(4) 3_665 . . 3_665 ?
C555 O333 C444 C444 173(100) 3_665 . . 3_665 ?
C222 O333 C444 C444 173(100) . . . 3_665 ?
C555 O333 C444 C444 -7(59) . . . 3_665 ?
C222 O333 C444 C444 -7(58) 3_665 . . 3_665 ?
C444 O333 C444 C555 7(59) 3_665 . . . ?
O333 O333 C444 C555 7(59) 3_665 . . . ?
C555 O333 C444 C555 179.9(5) 3_665 . . . ?
C222 O333 C444 C555 180.0 . . . . ?
C222 O333 C444 C555 0.1(5) 3_665 . . . ?
C444 O333 C444 C222 7(58) 3_665 . . 3_665 ?
O333 O333 C444 C222 7(59) 3_665 . . 3_665 ?
C555 O333 C444 C222 179.9(10) 3_665 . . 3_665 ?
C222 O333 C444 C222 179.9(5) . . . 3_665 ?
C555 O333 C444 C222 -0.1(5) . . . 3_665 ?
C444 O333 C444 C555 -173(100) 3_665 . . 3_665 ?
O333 O333 C444 C555 -173(100) 3_665 . . 3_665 ?
C222 O333 C444 C555 0.1(5) . . . 3_665 ?
C555 O333 C444 C555 -179.9(5) . . . 3_665 ?
C222 O333 C444 C555 -179.9(10) 3_665 . . 3_665 ?
C444 O333 C444 C222 -173(100) 3_665 . . . ?
O333 O333 C444 C222 -173(100) 3_665 . . . ?
C555 O333 C444 C222 -0.1(5) 3_665 . . . ?
C555 O333 C444 C222 180.0 . . . . ?
C222 O333 C444 C222 -179.9(5) 3_665 . . . ?
C555 C222 C444 O333 -0.2(5) 3_665 . . 3_665 ?
C111 C222 C444 O333 -22(100) . . . 3_665 ?
O333 C222 C444 O333 -11(100) . . . 3_665 ?
C444 C222 C444 O333 -11(100) 3_665 . . 3_665 ?
C555 C222 C444 C444 11(100) 3_665 . . 3_665 ?
C111 C222 C444 C444 -11.5(11) . . . 3_665 ?
O333 C222 C444 C444 -0.1(11) . . . 3_665 ?
O333 C222 C444 C444 11(100) 3_665 . . 3_665 ?
C555 C222 C444 O333 11(100) 3_665 . . . ?
C111 C222 C444 O333 -11.3 . . . . ?
C444 C222 C444 O333 0.1(11) 3_665 . . . ?
O333 C222 C444 O333 11(100) 3_665 . . . ?
C555 C222 C444 C555 11(100) 3_665 . . . ?
C111 C222 C444 C555 -11.3 . . . . ?
O333 C222 C444 C555 0.0 . . . . ?
C444 C222 C444 C555 0.1(11) 3_665 . . . ?
O333 C222 C444 C555 11(100) 3_665 . . . ?
C555 C222 C444 C222 11(100) 3_665 . . 3_665 ?
C111 C222 C444 C222 -11.5(11) . . . 3_665 ?
O333 C222 C444 C222 -0.1(11) . . . 3_665 ?
C444 C222 C444 C222 0.0 3_665 . . 3_665 ?
O333 C222 C444 C222 11(100) 3_665 . . 3_665 ?
C111 C222 C444 C555 -22(100) . . . 3_665 ?
O333 C222 C444 C555 -11(100) . . . 3_665 ?
C444 C222 C444 C555 -11(100) 3_665 . . 3_665 ?
O333 C222 C444 C555 0.2(5) 3_665 . . 3_665 ?
O333 C444 C555 C222 1(4) 3_665 . . 3_665 ?
C444 C444 C555 C222 -28(100) 3_665 . . 3_665 ?
O333 C444 C555 C222 -28(100) . . . 3_665 ?
C555 C444 C555 C222 -28(100) 3_665 . . 3_665 ?
C222 C444 C555 C222 -28(100) . . . 3_665 ?
O333 C444 C555 C111 -143(100) 3_665 . . 3_665 ?
C444 C444 C555 C111 -172.0(16) 3_665 . . 3_665 ?
O333 C444 C555 C111 -172.1(8) . . . 3_665 ?
C222 C444 C555 C111 -144(100) 3_665 . . 3_665 ?
C555 C444 C555 C111 -172.0(16) 3_665 . . 3_665 ?
C222 C444 C555 C111 -172.1(8) . . . 3_665 ?
C444 C444 C555 O333 -29(100) 3_665 . . 3_665 ?
O333 C444 C555 O333 -29(100) . . . 3_665 ?
C222 C444 C555 O333 -1(5) 3_665 . . 3_665 ?
C555 C444 C555 O333 -29(100) 3_665 . . 3_665 ?
C222 C444 C555 O333 -29(100) . . . 3_665 ?
O333 C444 C555 C444 29(100) 3_665 . . 3_665 ?
O333 C444 C555 C444 -0.1(9) . . . 3_665 ?
C222 C444 C555 C444 28(100) 3_665 . . 3_665 ?
C555 C444 C555 C444 0.0 3_665 . . 3_665 ?
C222 C444 C555 C444 -0.1(9) . . . 3_665 ?
O333 C444 C555 O333 29(100) 3_665 . . . ?
C444 C444 C555 O333 0.1(9) 3_665 . . . ?
C222 C444 C555 O333 28(100) 3_665 . . . ?
C555 C444 C555 O333 0.1(9) 3_665 . . . ?
C222 C444 C555 O333 0.0 . . . . ?
C444 O333 C555 C222 0(3) 3_665 . . 3_665 ?
C444 O333 C555 C222 169(100) . . . 3_665 ?
O333 O333 C555 C222 169(100) 3_665 . . 3_665 ?
C555 O333 C555 C222 169(100) 3_665 . . 3_665 ?
C222 O333 C555 C222 169(100) . . . 3_665 ?
C444 O333 C555 C111 -157(100) 3_665 . . 3_665 ?
C444 O333 C555 C111 11.6(11) . . . 3_665 ?
O333 O333 C555 C111 11.4(2) 3_665 . . 3_665 ?
C555 O333 C555 C111 11.4(2) 3_665 . . 3_665 ?
C222 O333 C555 C111 11.6(11) . . . 3_665 ?
C222 O333 C555 C111 -158(100) 3_665 . . 3_665 ?
C444 O333 C555 O333 -169(100) 3_665 . . 3_665 ?
C444 O333 C555 O333 0.1(12) . . . 3_665 ?
C555 O333 C555 O333 0.0 3_665 . . 3_665 ?
C222 O333 C555 O333 0.1(12) . . . 3_665 ?
C222 O333 C555 O333 -169(100) 3_665 . . 3_665 ?
C444 O333 C555 C444 -169(100) 3_665 . . . ?
O333 O333 C555 C444 -0.1(12) 3_665 . . . ?
C555 O333 C555 C444 -0.1(12) 3_665 . . . ?
C222 O333 C555 C444 0.0 . . . . ?
C222 O333 C555 C444 -169(100) 3_665 . . . ?
C444 O333 C555 C444 169(100) . . . 3_665 ?
O333 O333 C555 C444 169(100) 3_665 . . 3_665 ?
C555 O333 C555 C444 169(100) 3_665 . . 3_665 ?
C222 O333 C555 C444 169(100) . . . 3_665 ?
C222 O333 C555 C444 0(3) 3_665 . . 3_665 ?
